data_4026481
loop_
_publ_author_name
'Matthew Bancerz'
'Michael K. Georges'

_publ_section_title
;
 Verdazyl Radicals as Substrates for Organic Synthesis: A Synthesis of
 3-Methyl-5-aryl-1,3,4-oxadiazolones
;
_journal_name_full 'Journal of Organic Chemistry'
_journal_page_first 6377
_journal_page_last 6382
_journal_paper_doi 10.1021/jo200820g
_journal_volume 76
_journal_year 2011
_chemical_formula_moiety 'C9 H8 N2 O2'
_chemical_formula_sum 'C9 H8 N2 O2'
_chemical_formula_weight 176.17
_chemical_name_systematic
; 
 ? 
;
_space_group_IT_number 2
_symmetry_cell_setting triclinic
_symmetry_space_group_name_Hall '-P 1'
_symmetry_space_group_name_H-M 'P -1'
_atom_sites_solution_hydrogens geom
_atom_sites_solution_primary direct
_atom_sites_solution_secondary difmap
_audit_creation_method SHELXL-97
_cell_angle_alpha 109.174(4)
_cell_angle_beta 96.472(5)
_cell_angle_gamma 101.156(5)
_cell_formula_units_Z 2
_cell_length_a 5.6864(6)
_cell_length_b 7.6634(10)
_cell_length_c 10.3029(10)
_cell_measurement_reflns_used 3615
_cell_measurement_temperature 150(1)
_cell_measurement_theta_max 27.6
_cell_measurement_theta_min 2.9
_cell_volume 408.46(8)
_computing_cell_refinement 'Denzo-SMN (Otwinowski & Minor, 1997)'
_computing_data_collection 'Collect (Nonius B.V., 1997-2002)'
_computing_data_reduction Denzo-SMN
_computing_molecular_graphics 'PLATON (Spek, 2003)'
_computing_publication_material 'SHELXTL V6.1'
_computing_structure_refinement 'SHELXTL V6.1 (Sheldrick, 2008)'
_computing_structure_solution 'SIR-92 (Altomare et al., 1994)'
_diffrn_ambient_temperature 150(2)
_diffrn_detector_area_resol_mean 9
_diffrn_measured_fraction_theta_full 0.991
_diffrn_measured_fraction_theta_max 0.973
_diffrn_measurement_device_type 'Nonius KappaCCD'
_diffrn_measurement_method '\f scans and \w scans with \k offsets'
_diffrn_radiation_monochromator graphite
_diffrn_radiation_source 'fine-focus sealed tube'
_diffrn_radiation_type MoK\a
_diffrn_radiation_wavelength 0.71073
_diffrn_reflns_av_R_equivalents 0.0381
_diffrn_reflns_av_sigmaI/netI 0.0463
_diffrn_reflns_limit_h_max 7
_diffrn_reflns_limit_h_min -7
_diffrn_reflns_limit_k_max 9
_diffrn_reflns_limit_k_min -8
_diffrn_reflns_limit_l_max 13
_diffrn_reflns_limit_l_min -13
_diffrn_reflns_number 3615
_diffrn_reflns_theta_full 27.62
_diffrn_reflns_theta_max 27.62
_diffrn_reflns_theta_min 2.90
_diffrn_standards_number 0
_exptl_absorpt_coefficient_mu 0.104
_exptl_absorpt_correction_T_max 0.992
_exptl_absorpt_correction_T_min 0.767
_exptl_absorpt_correction_type multi-scan
_exptl_absorpt_process_details
;
multi-scan from symmetry-related measurements 
 Sortav (Blessing 1995)
;
_exptl_crystal_colour colourless
_exptl_crystal_density_diffrn 1.432
_exptl_crystal_description plate
_exptl_crystal_F_000 184
_exptl_crystal_size_max 0.40
_exptl_crystal_size_mid 0.30
_exptl_crystal_size_min 0.10
_refine_diff_density_max 0.258
_refine_diff_density_min -0.216
_refine_diff_density_rms 0.049
_refine_ls_extinction_method none
_refine_ls_goodness_of_fit_ref 1.048
_refine_ls_hydrogen_treatment constr
_refine_ls_matrix_type full
_refine_ls_number_parameters 119
_refine_ls_number_reflns 1849
_refine_ls_number_restraints 0
_refine_ls_restrained_S_all 1.048
_refine_ls_R_factor_all 0.0649
_refine_ls_R_factor_gt 0.0456
_refine_ls_shift/su_max 0.001
_refine_ls_shift/su_mean 0.000
_refine_ls_structure_factor_coef Fsqd
_refine_ls_weighting_details 'calc w=1/[\s^2^(Fo^2^)+(0.0686P)^2^+0.0623P] where P=(Fo^2^+2Fc^2^)/3'
_refine_ls_weighting_scheme calc
_refine_ls_wR_factor_gt 0.1126
_refine_ls_wR_factor_ref 0.1264
_reflns_number_gt 1414
_reflns_number_total 1849
_reflns_threshold_expression I>2\s(I)
_cod_data_source_file jo200820g_si_001.cif
_cod_data_source_block k0960a
_cod_database_code 4026481

loop_
_symmetry_equiv_pos_as_xyz
'x, y, z'
'-x, -y, -z'

loop_
_atom_site_label
_atom_site_type_symbol
_atom_site_fract_x
_atom_site_fract_y
_atom_site_fract_z
_atom_site_U_iso_or_equiv
_atom_site_adp_type
_atom_site_occupancy
_atom_site_symmetry_multiplicity
_atom_site_calc_flag
_atom_site_refinement_flags
O1 O 0.68272(18) 0.71130(15) 0.38052(10) 0.0287(3) Uani 1 1 d .
O2 O 0.71309(19) 0.53703(16) 0.15689(11) 0.0338(3) Uani 1 1 d .
N1 N 0.3661(2) 0.48799(17) 0.25243(12) 0.0261(3) Uani 1 1 d .
N2 N 0.3014(2) 0.56933(17) 0.38067(12) 0.0270(3) Uani 1 1 d .
C1 C 0.4943(2) 0.7011(2) 0.45256(15) 0.0251(3) Uani 1 1 d .
C2 C 0.5955(3) 0.5703(2) 0.24912(15) 0.0268(3) Uani 1 1 d .
C3 C 0.5277(2) 0.8392(2) 0.59361(14) 0.0249(3) Uani 1 1 d .
C4 C 0.3411(3) 0.8302(2) 0.67063(15) 0.0291(4) Uani 1 1 d .
H4A H 0.1952 0.7315 0.6326 0.035 Uiso 1 1 calc R
C5 C 0.3707(3) 0.9660(2) 0.80256(16) 0.0320(4) Uani 1 1 d .
H5A H 0.2444 0.9599 0.8552 0.038 Uiso 1 1 calc R
C6 C 0.5834(3) 1.1117(2) 0.85935(16) 0.0309(4) Uani 1 1 d .
H6A H 0.6017 1.2048 0.9499 0.037 Uiso 1 1 calc R
C7 C 0.7676(3) 1.1202(2) 0.78317(15) 0.0298(4) Uani 1 1 d .
H7A H 0.9129 1.2193 0.8215 0.036 Uiso 1 1 calc R
C8 C 0.7411(3) 0.9844(2) 0.65092(15) 0.0281(3) Uani 1 1 d .
H8A H 0.8687 0.9904 0.5992 0.034 Uiso 1 1 calc R
C9 C 0.1948(3) 0.3388(2) 0.13644(16) 0.0316(4) Uani 1 1 d .
H9A H 0.2455 0.3373 0.0483 0.047 Uiso 1 1 calc R
H9B H 0.0316 0.3627 0.1362 0.047 Uiso 1 1 calc R
H9C H 0.1913 0.2154 0.1462 0.047 Uiso 1 1 calc R

loop_
_atom_site_aniso_label
_atom_site_aniso_U_11
_atom_site_aniso_U_22
_atom_site_aniso_U_33
_atom_site_aniso_U_23
_atom_site_aniso_U_13
_atom_site_aniso_U_12
O1 0.0255(5) 0.0313(6) 0.0255(6) 0.0072(4) 0.0064(4) 0.0024(4)
O2 0.0302(6) 0.0384(7) 0.0299(6) 0.0081(5) 0.0113(5) 0.0061(5)
N1 0.0260(6) 0.0264(6) 0.0227(6) 0.0061(5) 0.0060(5) 0.0030(5)
N2 0.0288(6) 0.0270(7) 0.0247(7) 0.0085(5) 0.0068(5) 0.0059(5)
C1 0.0252(7) 0.0273(7) 0.0255(7) 0.0123(6) 0.0067(6) 0.0070(6)
C2 0.0266(7) 0.0257(7) 0.0269(8) 0.0088(6) 0.0044(6) 0.0054(6)
C3 0.0272(7) 0.0253(8) 0.0224(7) 0.0093(6) 0.0022(6) 0.0071(6)
C4 0.0265(7) 0.0294(8) 0.0289(8) 0.0097(6) 0.0037(6) 0.0033(6)
C5 0.0304(8) 0.0350(9) 0.0298(8) 0.0102(7) 0.0082(6) 0.0076(6)
C6 0.0351(8) 0.0297(8) 0.0251(8) 0.0073(6) 0.0034(6) 0.0075(6)
C7 0.0293(8) 0.0286(8) 0.0288(8) 0.0103(6) 0.0007(6) 0.0036(6)
C8 0.0257(7) 0.0309(8) 0.0270(8) 0.0113(6) 0.0043(6) 0.0046(6)
C9 0.0287(8) 0.0295(8) 0.0287(8) 0.0044(6) 0.0024(6) 0.0020(6)

loop_
_atom_type_symbol
_atom_type_description
_atom_type_scat_dispersion_real
_atom_type_scat_dispersion_imag
_atom_type_scat_source
C C 0.0033 0.0016 'International Tables Vol C Tables 4.2.6.8 and 6.1.1.4'
H H 0.0000 0.0000 'International Tables Vol C Tables 4.2.6.8 and 6.1.1.4'
N N 0.0061 0.0033 'International Tables Vol C Tables 4.2.6.8 and 6.1.1.4'
O O 0.0106 0.0060 'International Tables Vol C Tables 4.2.6.8 and 6.1.1.4'

loop_
_geom_angle_atom_site_label_1
_geom_angle_atom_site_label_2
_geom_angle_atom_site_label_3
_geom_angle
C1 O1 C2 105.62(11)
C2 N1 N2 112.25(12)
C2 N1 C9 125.79(13)
N2 N1 C9 121.88(12)
C1 N2 N1 103.61(12)
N2 C1 O1 113.49(13)
N2 C1 C3 127.99(13)
O1 C1 C3 118.46(12)
O2 C2 N1 130.78(15)
O2 C2 O1 124.20(13)
N1 C2 O1 105.02(12)
C8 C3 C4 119.66(14)
C8 C3 C1 120.48(13)
C4 C3 C1 119.83(13)
C5 C4 C3 119.48(14)
C4 C5 C6 120.80(14)
C7 C6 C5 119.62(15)
C6 C7 C8 120.25(14)
C7 C8 C3 120.19(14)

loop_
_geom_bond_atom_site_label_1
_geom_bond_atom_site_label_2
_geom_bond_distance
O1 C1 1.3749(16)
O1 C2 1.3879(18)
O2 C2 1.2103(18)
N1 C2 1.3441(19)
N1 N2 1.3881(17)
N1 C9 1.4468(18)
N2 C1 1.2913(18)
C1 C3 1.455(2)
C3 C8 1.395(2)
C3 C4 1.399(2)
C4 C5 1.382(2)
C5 C6 1.394(2)
C6 C7 1.382(2)
C7 C8 1.387(2)

loop_
_cod_related_entry_id
_cod_related_entry_database
_cod_related_entry_code
1 ChemSpider 456117
